data_7115490
loop_
_publ_author_name
'Minghao Feng'
'Xuefeng Jiang'

_publ_section_title
;
 Stereoselective construction of a key hydroindole precursor of
 epidithiodiketopiperazine (ETP) natural products
;
_journal_name_full Chem.Commun.
_journal_page_first 9690
_journal_paper_doi 10.1039/C4cc04148H
_journal_volume 50
_journal_year 2014
_chemical_formula_sum 'C19 H25 N O8'
_chemical_formula_weight 395.40
_chemical_name_systematic
; 
 ? 
;
_space_group_IT_number 1
_symmetry_cell_setting triclinic
_symmetry_space_group_name_Hall 'P 1'
_symmetry_space_group_name_H-M 'P 1'
_atom_sites_solution_hydrogens geom
_atom_sites_solution_primary direct
_atom_sites_solution_secondary difmap
_audit_creation_method SHELXL-97
_cell_angle_alpha 81.115(4)
_cell_angle_beta 77.646(5)
_cell_angle_gamma 87.407(4)
_cell_formula_units_Z 1
_cell_length_a 5.0916(7)
_cell_length_b 9.9171(13)
_cell_length_c 10.6705(15)
_cell_measurement_temperature 296(2)
_cell_volume 519.96(12)
_computing_structure_refinement 'SHELXL-97 (Sheldrick, 2008)'
_computing_structure_solution 'SHELXS-97 (Sheldrick, 2008)'
_diffrn_ambient_temperature 296(2)
_diffrn_measured_fraction_theta_full 0.991
_diffrn_measured_fraction_theta_max 0.991
_diffrn_radiation_monochromator graphite
_diffrn_radiation_source 'fine-focus sealed tube'
_diffrn_radiation_type MoK\a
_diffrn_radiation_wavelength 0.71073
_diffrn_reflns_av_R_equivalents 0.0319
_diffrn_reflns_av_sigmaI/netI 0.0423
_diffrn_reflns_limit_h_max 5
_diffrn_reflns_limit_h_min -6
_diffrn_reflns_limit_k_max 11
_diffrn_reflns_limit_k_min -11
_diffrn_reflns_limit_l_max 12
_diffrn_reflns_limit_l_min -12
_diffrn_reflns_number 5954
_diffrn_reflns_theta_full 25.01
_diffrn_reflns_theta_max 25.01
_diffrn_reflns_theta_min 1.98
_exptl_absorpt_coefficient_mu 0.099
_exptl_absorpt_correction_T_max 0.9776
_exptl_absorpt_correction_T_min 0.9644
_exptl_absorpt_correction_type multi-scan
_exptl_crystal_colour colorless
_exptl_crystal_density_diffrn 1.263
_exptl_crystal_density_method 'not measured'
_exptl_crystal_description block
_exptl_crystal_F_000 210
_exptl_crystal_size_max 0.37
_exptl_crystal_size_mid 0.27
_exptl_crystal_size_min 0.23
_refine_diff_density_max 0.567
_refine_diff_density_min -0.508
_refine_diff_density_rms 0.068
_refine_ls_abs_structure_details 'Flack H D (1983), Acta Cryst. A39, 876-881'
_refine_ls_abs_structure_Flack 2(2)
_refine_ls_extinction_method none
_refine_ls_goodness_of_fit_ref 1.038
_refine_ls_hydrogen_treatment constr
_refine_ls_matrix_type full
_refine_ls_number_parameters 253
_refine_ls_number_reflns 2860
_refine_ls_number_restraints 16
_refine_ls_restrained_S_all 1.059
_refine_ls_R_factor_all 0.0864
_refine_ls_R_factor_gt 0.0763
_refine_ls_shift/su_max 0.000
_refine_ls_shift/su_mean 0.000
_refine_ls_structure_factor_coef Fsqd
_refine_ls_weighting_details 'calc w=1/[\s^2^(Fo^2^)+(0.1506P)^2^+0.1570P] where P=(Fo^2^+2Fc^2^)/3'
_refine_ls_weighting_scheme calc
_refine_ls_wR_factor_gt 0.2046
_refine_ls_wR_factor_ref 0.2202
_reflns_number_gt 2393
_reflns_number_total 2860
_reflns_threshold_expression >2sigma(I)
_cod_data_source_file c4cc04148h2.cif
_cod_data_source_block z1
_cod_original_sg_symbol_H-M P1
_cod_database_code 7115490

loop_
_symmetry_equiv_pos_as_xyz
'x, y, z'

loop_
_atom_site_label
_atom_site_type_symbol
_atom_site_fract_x
_atom_site_fract_y
_atom_site_fract_z
_atom_site_U_iso_or_equiv
_atom_site_adp_type
_atom_site_occupancy
_atom_site_symmetry_multiplicity
_atom_site_calc_flag
_atom_site_refinement_flags
O1 O 0.1059(11) 0.7805(5) 0.6166(5) 0.1034(17) Uani 1 1 d .
O2 O 0.4429(10) 0.7138(4) 0.4764(4) 0.0851(13) Uani 1 1 d .
O3 O 0.8319(11) 0.6814(4) 1.1295(4) 0.0924(14) Uani 1 1 d .
O4 O 0.8541(10) 0.4803(5) 1.2540(4) 0.0847(12) Uani 1 1 d .
O5 O 0.1634(12) 0.1056(4) 1.0325(5) 0.1060(17) Uani 1 1 d .
O6 O 0.3998(15) 0.0786(5) 1.1845(7) 0.126(2) Uani 1 1 d .
O7 O 0.5560(8) 0.2590(4) 0.6358(6) 0.1031(19) Uani 1 1 d .
O8 O 0.8357(7) 0.4168(3) 0.6623(4) 0.0676(10) Uani 1 1 d .
N1 N 0.4024(7) 0.4669(3) 0.6513(4) 0.0515(9) Uani 1 1 d .
H1A H 0.2650 0.4390 0.6281 0.062 Uiso 1 1 calc R
C1 C 0.6080(10) 0.4915(5) 1.0899(5) 0.0581(12) Uani 1 1 d .
C2 C 0.5517(11) 0.3555(5) 1.1223(5) 0.0657(13) Uani 1 1 d .
H2A H 0.6247 0.3018 1.1862 0.079 Uiso 1 1 calc R
C3 C 0.3838(11) 0.2987(5) 1.0582(5) 0.0630(13) Uani 1 1 d .
C4 C 0.2764(10) 0.3753(5) 0.9627(5) 0.0576(12) Uani 1 1 d .
H4A H 0.1663 0.3347 0.9205 0.069 Uiso 1 1 calc R
C5 C 0.3320(10) 0.5148(4) 0.9286(5) 0.0543(11) Uani 1 1 d .
C6 C 0.4976(10) 0.5710(4) 0.9935(5) 0.0562(12) Uani 1 1 d .
H6A H 0.5362 0.6635 0.9726 0.067 Uiso 1 1 calc R
C7 C 0.3918(8) 0.6002(4) 0.6904(4) 0.0463(10) Uani 1 1 d .
H7A H 0.5749 0.6237 0.6935 0.056 Uiso 1 1 calc R
C8 C 0.2168(10) 0.6015(4) 0.8253(5) 0.0573(12) Uani 1 1 d .
H8A H 0.1972 0.6946 0.8437 0.069 Uiso 1 1 calc R
H8B H 0.0393 0.5688 0.8269 0.069 Uiso 1 1 calc R
C9 C 0.2936(10) 0.7081(4) 0.5915(5) 0.0536(11) Uani 1 1 d .
C10 C 0.377(2) 0.8201(7) 0.3788(6) 0.099(2) Uani 1 1 d .
H10A H 0.4989 0.8149 0.2974 0.149 Uiso 1 1 calc R
H10B H 0.3920 0.9076 0.4044 0.149 Uiso 1 1 calc R
H10C H 0.1962 0.8085 0.3695 0.149 Uiso 1 1 calc R
C11 C 0.7738(12) 0.5616(5) 1.1580(5) 0.0661(14) Uani 1 1 d .
C12 C 1.0092(17) 0.5429(10) 1.3276(8) 0.103(2) Uani 1 1 d .
H12A H 1.0575 0.4753 1.3938 0.154 Uiso 1 1 calc R
H12B H 0.9039 0.6139 1.3672 0.154 Uiso 1 1 calc R
H12C H 1.1694 0.5812 1.2708 0.154 Uiso 1 1 calc R
C13 C 0.3194(14) 0.1513(6) 1.1005(6) 0.0773(16) Uani 1 1 d .
C14 C 0.092(2) -0.0386(7) 1.0665(11) 0.136(4) Uani 1 1 d .
H14A H -0.0190 -0.0609 1.0105 0.203 Uiso 1 1 calc R
H14B H -0.0049 -0.0555 1.1550 0.203 Uiso 1 1 calc R
H14C H 0.2526 -0.0939 1.0564 0.203 Uiso 1 1 calc R
C15 C 0.6209(9) 0.3846(4) 0.6498(5) 0.0547(11) Uani 1 1 d .
C16 C 0.7557(14) 0.1467(7) 0.6299(11) 0.110(3) Uani 1 1 d U
C17 C 0.590(2) 0.0269(11) 0.6183(12) 0.133(3) Uani 1 1 d U
H17A H 0.5246 0.0456 0.5392 0.199 Uiso 1 1 calc R
H17B H 0.4400 0.0139 0.6908 0.199 Uiso 1 1 calc R
H17C H 0.6998 -0.0543 0.6175 0.199 Uiso 1 1 calc R
C18 C 0.975(2) 0.1786(9) 0.5110(11) 0.136(4) Uani 1 1 d .
H18A H 1.0828 0.2510 0.5219 0.204 Uiso 1 1 calc R
H18B H 0.8958 0.2065 0.4368 0.204 Uiso 1 1 calc R
H18C H 1.0849 0.0988 0.4982 0.204 Uiso 1 1 calc R
C19 C 0.8609(18) 0.1205(8) 0.7516(12) 0.120(3) Uani 1 1 d .
H19A H 0.9617 0.1977 0.7579 0.180 Uiso 1 1 calc R
H19B H 0.9754 0.0409 0.7504 0.180 Uiso 1 1 calc R
H19C H 0.7132 0.1059 0.8249 0.180 Uiso 1 1 calc R

loop_
_atom_site_aniso_label
_atom_site_aniso_U_11
_atom_site_aniso_U_22
_atom_site_aniso_U_33
_atom_site_aniso_U_23
_atom_site_aniso_U_13
_atom_site_aniso_U_12
O1 0.100(3) 0.084(3) 0.106(3) 0.014(2) -0.007(3) 0.047(3)
O2 0.119(4) 0.061(2) 0.064(2) 0.0041(18) -0.010(2) 0.031(2)
O3 0.125(4) 0.063(3) 0.091(3) -0.016(2) -0.018(3) -0.024(2)
O4 0.101(3) 0.084(3) 0.073(3) -0.012(2) -0.021(2) -0.016(2)
O5 0.154(5) 0.041(2) 0.131(4) 0.017(2) -0.062(4) -0.033(2)
O6 0.183(6) 0.060(3) 0.146(5) 0.028(3) -0.081(5) -0.022(3)
O7 0.060(2) 0.047(2) 0.229(6) -0.064(3) -0.064(3) 0.0242(17)
O8 0.0398(18) 0.0529(19) 0.116(3) -0.0222(19) -0.0233(17) 0.0054(13)
N1 0.0456(19) 0.0299(16) 0.084(3) -0.0122(16) -0.0223(18) 0.0061(13)
C1 0.065(3) 0.050(3) 0.054(3) -0.009(2) 0.000(2) 0.000(2)
C2 0.078(4) 0.051(3) 0.064(3) -0.001(2) -0.012(3) 0.003(2)
C3 0.078(3) 0.041(2) 0.063(3) 0.004(2) -0.007(2) -0.005(2)
C4 0.064(3) 0.043(2) 0.061(3) -0.004(2) -0.006(2) -0.002(2)
C5 0.058(3) 0.040(2) 0.057(3) -0.0031(19) 0.003(2) 0.0044(19)
C6 0.064(3) 0.034(2) 0.061(3) -0.004(2) 0.004(2) 0.0009(19)
C7 0.046(2) 0.0306(19) 0.062(3) -0.0081(17) -0.0102(19) 0.0033(15)
C8 0.064(3) 0.038(2) 0.064(3) -0.005(2) -0.007(2) 0.0102(19)
C9 0.057(3) 0.0294(19) 0.071(3) -0.0043(19) -0.010(2) 0.0034(18)
C10 0.168(7) 0.064(4) 0.062(4) 0.003(3) -0.029(4) 0.029(4)
C11 0.082(4) 0.054(3) 0.059(3) -0.015(2) -0.003(3) -0.008(2)
C12 0.101(5) 0.129(6) 0.091(5) -0.047(4) -0.021(4) -0.013(4)
C13 0.102(5) 0.042(3) 0.087(4) 0.008(3) -0.027(3) -0.014(3)
C14 0.198(10) 0.040(3) 0.176(9) 0.015(4) -0.068(8) -0.045(5)
C15 0.040(2) 0.040(2) 0.089(3) -0.018(2) -0.019(2) 0.0067(17)
C16 0.075(4) 0.072(4) 0.199(9) -0.060(5) -0.049(5) 0.055(3)
C17 0.131(3) 0.124(3) 0.147(3) -0.028(2) -0.032(2) -0.0081(19)
C18 0.153(9) 0.107(6) 0.184(10) -0.093(7) -0.082(8) 0.083(6)
C19 0.096(5) 0.058(4) 0.199(10) -0.010(5) -0.027(6) 0.030(4)

loop_
_atom_type_symbol
_atom_type_description
_atom_type_scat_dispersion_real
_atom_type_scat_dispersion_imag
_atom_type_scat_source
C C 0.0033 0.0016 'International Tables Vol C Tables 4.2.6.8 and 6.1.1.4'
H H 0.0000 0.0000 'International Tables Vol C Tables 4.2.6.8 and 6.1.1.4'
O O 0.0106 0.0060 'International Tables Vol C Tables 4.2.6.8 and 6.1.1.4'
N N 0.0061 0.0033 'International Tables Vol C Tables 4.2.6.8 and 6.1.1.4'

loop_
_geom_angle_atom_site_label_1
_geom_angle_atom_site_label_2
_geom_angle_atom_site_label_3
_geom_angle
C9 O2 C10 116.3(5)
C11 O4 C12 116.4(6)
C13 O5 C14 116.5(6)
C15 O7 C16 121.4(4)
C15 N1 C7 122.1(4)
C15 N1 H1A 118.9
C7 N1 H1A 118.9
C2 C1 C6 120.0(5)
C2 C1 C11 122.4(5)
C6 C1 C11 117.5(4)
C1 C2 C3 118.9(5)
C1 C2 H2A 120.5
C3 C2 H2A 120.5
C4 C3 C2 121.6(4)
C4 C3 C13 121.4(5)
C2 C3 C13 117.0(5)
C3 C4 C5 120.1(5)
C3 C4 H4A 119.9
C5 C4 H4A 119.9
C6 C5 C4 118.0(5)
C6 C5 C8 120.5(4)
C4 C5 C8 121.5(5)
C5 C6 C1 121.3(4)
C5 C6 H6A 119.3
C1 C6 H6A 119.3
N1 C7 C8 111.7(4)
N1 C7 C9 111.0(4)
C8 C7 C9 110.6(4)
N1 C7 H7A 107.8
C8 C7 H7A 107.8
C9 C7 H7A 107.8
C5 C8 C7 112.4(4)
C5 C8 H8A 109.1
C7 C8 H8A 109.1
C5 C8 H8B 109.1
C7 C8 H8B 109.1
H8A C8 H8B 107.8
O1 C9 O2 123.1(5)
O1 C9 C7 124.3(5)
O2 C9 C7 112.6(4)
O2 C10 H10A 109.5
O2 C10 H10B 109.5
H10A C10 H10B 109.5
O2 C10 H10C 109.5
H10A C10 H10C 109.5
H10B C10 H10C 109.5
O3 C11 O4 122.8(5)
O3 C11 C1 123.9(6)
O4 C11 C1 113.3(4)
O4 C12 H12A 109.5
O4 C12 H12B 109.5
H12A C12 H12B 109.5
O4 C12 H12C 109.5
H12A C12 H12C 109.5
H12B C12 H12C 109.5
O6 C13 O5 121.8(5)
O6 C13 C3 125.5(6)
O5 C13 C3 112.7(5)
O5 C14 H14A 109.5
O5 C14 H14B 109.5
H14A C14 H14B 109.5
O5 C14 H14C 109.5
H14A C14 H14C 109.5
H14B C14 H14C 109.5
O8 C15 O7 125.2(4)
O8 C15 N1 125.8(4)
O7 C15 N1 109.0(4)
O7 C16 C19 110.5(7)
O7 C16 C18 109.6(8)
C19 C16 C18 112.6(7)
O7 C16 C17 102.3(6)
C19 C16 C17 110.8(9)
C18 C16 C17 110.6(8)
C16 C17 H17A 109.5
C16 C17 H17B 109.5
H17A C17 H17B 109.5
C16 C17 H17C 109.5
H17A C17 H17C 109.5
H17B C17 H17C 109.5
C16 C18 H18A 109.5
C16 C18 H18B 109.5
H18A C18 H18B 109.5
C16 C18 H18C 109.5
H18A C18 H18C 109.5
H18B C18 H18C 109.5
C16 C19 H19A 109.5
C16 C19 H19B 109.5
H19A C19 H19B 109.5
C16 C19 H19C 109.5
H19A C19 H19C 109.5
H19B C19 H19C 109.5

loop_
_geom_bond_atom_site_label_1
_geom_bond_atom_site_label_2
_geom_bond_distance
O1 C9 1.178(6)
O2 C9 1.293(6)
O2 C10 1.446(7)
O3 C11 1.214(7)
O4 C11 1.327(7)
O4 C12 1.445(8)
O5 C13 1.320(8)
O5 C14 1.463(7)
O6 C13 1.193(8)
O7 C15 1.341(5)
O7 C16 1.473(6)
O8 C15 1.193(5)
N1 C15 1.349(5)
N1 C7 1.441(5)
N1 H1A 0.8600
C1 C2 1.368(7)
C1 C6 1.397(7)
C1 C11 1.482(8)
C2 C3 1.389(8)
C2 H2A 0.9300
C3 C4 1.370(7)
C3 C13 1.491(7)
C4 C5 1.401(7)
C4 H4A 0.9300
C5 C6 1.383(7)
C5 C8 1.495(7)
C6 H6A 0.9300
C7 C8 1.524(7)
C7 C9 1.529(6)
C7 H7A 0.9800
C8 H8A 0.9700
C8 H8B 0.9700
C10 H10A 0.9600
C10 H10B 0.9600
C10 H10C 0.9600
C12 H12A 0.9600
C12 H12B 0.9600
C12 H12C 0.9600
C14 H14A 0.9600
C14 H14B 0.9600
C14 H14C 0.9600
C16 C19 1.491(15)
C16 C18 1.501(15)
C16 C17 1.524(12)
C17 H17A 0.9600
C17 H17B 0.9600
C17 H17C 0.9600
C18 H18A 0.9600
C18 H18B 0.9600
C18 H18C 0.9600
C19 H19A 0.9600
C19 H19B 0.9600
C19 H19C 0.9600

loop_
_geom_torsion_atom_site_label_1
_geom_torsion_atom_site_label_2
_geom_torsion_atom_site_label_3
_geom_torsion_atom_site_label_4
_geom_torsion
C6 C1 C2 C3 -0.1(7)
C11 C1 C2 C3 176.8(5)
C1 C2 C3 C4 0.7(8)
C1 C2 C3 C13 -177.6(5)
C2 C3 C4 C5 -0.8(7)
C13 C3 C4 C5 177.4(5)
C3 C4 C5 C6 0.3(6)
C3 C4 C5 C8 -179.7(4)
C4 C5 C6 C1 0.3(6)
C8 C5 C6 C1 -179.7(4)
C2 C1 C6 C5 -0.4(7)
C11 C1 C6 C5 -177.5(4)
C15 N1 C7 C8 -105.1(5)
C15 N1 C7 C9 130.9(5)
C6 C5 C8 C7 92.6(5)
C4 C5 C8 C7 -87.4(5)
N1 C7 C8 C5 65.6(5)
C9 C7 C8 C5 -170.2(4)
C10 O2 C9 O1 3.2(9)
C10 O2 C9 C7 -175.4(5)
N1 C7 C9 O1 123.5(6)
C8 C7 C9 O1 -1.1(7)
N1 C7 C9 O2 -57.8(5)
C8 C7 C9 O2 177.6(4)
C12 O4 C11 O3 2.1(8)
C12 O4 C11 C1 -178.0(5)
C2 C1 C11 O3 178.3(6)
C6 C1 C11 O3 -4.7(8)
C2 C1 C11 O4 -1.6(7)
C6 C1 C11 O4 175.4(4)
C14 O5 C13 O6 0.7(12)
C14 O5 C13 C3 179.4(7)
C4 C3 C13 O6 -178.3(7)
C2 C3 C13 O6 0.0(10)
C4 C3 C13 O5 3.0(8)
C2 C3 C13 O5 -178.7(6)
C16 O7 C15 O8 -2.2(11)
C16 O7 C15 N1 179.5(7)
C7 N1 C15 O8 -10.8(8)
C7 N1 C15 O7 167.5(5)
C15 O7 C16 C19 60.4(10)
C15 O7 C16 C18 -64.3(9)
C15 O7 C16 C17 178.3(7)
